data_2236147
loop_
_publ_author_name
'Rivera, Augusto'
'Camacho, Jairo'
'R\'ios-Motta, Jaime'
'Ku\<cerakov\'a, Monika'
'Du\<sek, Michal'

_publ_section_title
;
 3,3'-(Ethane-1,2-diyl)bis(6-methoxy-3,4-dihydro-2<i>H</i>-1,3-benzoxazine)
 monohydrate
;
_journal_coeditor_code BX2424
_journal_issue 9
_journal_name_full 'Acta Crystallographica Section E'
_journal_page_first o2734
_journal_paper_doi 10.1107/S1600536812035519
_journal_volume 68
_journal_year 2012
_chemical_formula_iupac 'C20 H24 N2 O4, H2 O'
_chemical_formula_moiety 'C20 H24 N2 O4, H2 O'
_chemical_formula_sum 'C20 H26 N2 O5'
_chemical_formula_weight 374.4
_chemical_name_systematic
;
3,3'-(Ethane-1,2-diyl)bis(6-methoxy-3,4-dihydro-2<i>H</i>-1,3-benzoxazine)
monohydrate
;
_space_group_IT_number 15
_symmetry_cell_setting monoclinic
_symmetry_space_group_name_Hall '-C 2yc'
_symmetry_space_group_name_H-M 'C 1 2/c 1'
_cell_angle_alpha 90
_cell_angle_beta 91.153(2)
_cell_angle_gamma 90
_cell_formula_units_Z 4
_cell_length_a 30.2999(9)
_cell_length_b 5.2132(2)
_cell_length_c 11.6058(4)
_cell_measurement_reflns_used 10577
_cell_measurement_temperature 119.9(6)
_cell_measurement_theta_max 67.03
_cell_measurement_theta_min 2.92
_cell_volume 1832.87(11)
_computing_cell_refinement 'CrysAlis PRO (Agilent, 2012)'
_computing_data_collection 'CrysAlis PRO (Agilent, 2012)'
_computing_data_reduction
;
CrysAlis PRO (Agilent, 2012)
;
_computing_molecular_graphics '<i>DIAMOND</i> (Brandenburg & Putz, 2005)'
_computing_publication_material '<i>JANA2006</i> (Pet\<r\'i\<cek <i>et al.</i>, 2006)'
_computing_structure_refinement '<i>JANA2006</i> (Pet\<r\'i\<cek <i>et al.</i>, 2006)'
_computing_structure_solution '<i>Superflip</i> (Palatinus & Chapuis, 2007)'
_diffrn_ambient_temperature 119.9
_diffrn_detector_area_resol_mean 10.3784
_diffrn_measured_fraction_theta_full 1
_diffrn_measured_fraction_theta_max 1
_diffrn_measurement_device 'four-cycle diffractometer'
_diffrn_measurement_device_type 'Oxford Diffraction Xcalibur Atlas Gemini ultra'
_diffrn_measurement_method '\w scans'
_diffrn_radiation_monochromator mirror
_diffrn_radiation_source 'Enhance Ultra (Cu) X-ray Source'
_diffrn_radiation_type 'Cu K\a'
_diffrn_radiation_wavelength 1.5418
_diffrn_reflns_av_R_equivalents 0.0328
_diffrn_reflns_av_sigmaI/netI 0.0111
_diffrn_reflns_limit_h_max 36
_diffrn_reflns_limit_h_min -36
_diffrn_reflns_limit_k_max 6
_diffrn_reflns_limit_k_min -6
_diffrn_reflns_limit_l_max 13
_diffrn_reflns_limit_l_min -13
_diffrn_reflns_number 18257
_diffrn_reflns_reduction_process
;
Integration of the CCD images was done by program CrysAlisPro
(Agilent Technologies, 2010). The same program was used for indexing of the
crystal shape and absorption correction.
;
_diffrn_reflns_theta_full 67.15
_diffrn_reflns_theta_max 67.15
_diffrn_reflns_theta_min 2.92
_diffrn_standards_number 0
_exptl_absorpt_coefficient_mu 0.803
_exptl_absorpt_correction_T_max 1
_exptl_absorpt_correction_T_min 0.104
_exptl_absorpt_correction_type multi-scan
_exptl_absorpt_process_details
;
(CrysAlis PRO; Agilent, 2012)
;
_exptl_crystal_colour white
_exptl_crystal_density_diffrn 1.3565
_exptl_crystal_description prism
_exptl_crystal_F_000 800
_exptl_crystal_size_max 0.173
_exptl_crystal_size_mid 0.131
_exptl_crystal_size_min 0.13
_refine_diff_density_max 0.17
_refine_diff_density_min -0.14
_refine_ls_extinction_coef 13E2(3)
_refine_ls_extinction_method 'B-C type 1 Gaussian isotropic (Becker & Coppens, 1974)'
_refine_ls_goodness_of_fit_ref 1.75
_refine_ls_hydrogen_treatment mixed
_refine_ls_number_constraints 49
_refine_ls_number_parameters 127
_refine_ls_number_reflns 1639
_refine_ls_number_restraints 0
_refine_ls_R_factor_all 0.0349
_refine_ls_R_factor_gt 0.0300
_refine_ls_shift/su_max 0.0147
_refine_ls_shift/su_mean 0.0012
_refine_ls_structure_factor_coef Fsqd
_refine_ls_weighting_details w=1/(\s^2^(I)+0.0016I^2^)
_refine_ls_weighting_scheme sigma
_refine_ls_wR_factor_gt 0.0905
_refine_ls_wR_factor_ref 0.0943
_reflns_number_gt 1440
_reflns_number_total 1639
_reflns_threshold_expression I>3\s(I)
_cod_data_source_file bx2424.cif
_cod_data_source_block I
_cod_original_sg_symbol_H-M 'C 2/c'
_cod_database_code 2236147
_cod_database_fobs_code 2236147

loop_
_symmetry_equiv_pos_site_id
_symmetry_equiv_pos_as_xyz
1 x,y,z
2 -x,y,-z+1/2
3 -x,-y,-z
4 x,-y,z+1/2
5 x+1/2,y+1/2,z
6 -x+1/2,y+1/2,-z+1/2
7 -x+1/2,-y+1/2,-z
8 x+1/2,-y+1/2,z+1/2

loop_
_atom_site_type_symbol
_atom_site_label
_atom_site_fract_x
_atom_site_fract_y
_atom_site_fract_z
_atom_site_U_iso_or_equiv
_atom_site_adp_type
_atom_site_calc_flag
_atom_site_occupancy
_atom_site_symmetry_multiplicity
O O1 0.90016(2) 0.11497(15) 0.06702(6) 0.0199(2) Uani d 1 8
O O2 0.80451(3) -0.57728(15) -0.19811(7) 0.0218(3) Uani d 1 8
O O3 0.5 0.0044(2) 0.25 0.0278(4) Uani d 1 4
N N1 0.95328(3) 0.15870(18) -0.08373(7) 0.0175(3) Uani d 1 8
C C1 0.92150(3) 0.0638(2) -0.17210(9) 0.0187(3) Uani d 1 8
C C2 0.98132(3) -0.0506(2) -0.03816(9) 0.0185(3) Uani d 1 8
C C3 0.87593(3) -0.0523(2) -0.00091(9) 0.0170(3) Uani d 1 8
C C4 0.85915(3) -0.2627(2) -0.18039(9) 0.0170(3) Uani d 1 8
C C5 0.88428(3) -0.0852(2) -0.11834(9) 0.0164(3) Uani d 1 8
C C6 0.82677(3) -0.4068(2) -0.12743(9) 0.0177(3) Uani d 1 8
C C7 0.84416(4) -0.1983(2) 0.05238(9) 0.0198(3) Uani d 1 8
C C8 0.81931(4) -0.3764(2) -0.01008(10) 0.0200(3) Uani d 1 8
C C9 0.92843(3) 0.2868(2) 0.00424(9) 0.0179(3) Uani d 1 8
C C10 0.77298(4) -0.7400(2) -0.14564(10) 0.0260(4) Uani d 1 8
H H1c1 0.936552 -0.044083 -0.225599 0.0225 Uiso d 1 8
H H2c1 0.909537 0.206326 -0.214813 0.0225 Uiso d 1 8
H H1c2 0.993326 -0.145584 -0.101079 0.0222 Uiso d 1 8
H H2c2 0.963614 -0.167436 0.005101 0.0222 Uiso d 1 8
H H1c4 0.864263 -0.286099 -0.261076 0.0205 Uiso d 1 8
H H1c7 0.839223 -0.176396 0.13323 0.0237 Uiso d 1 8
H H1c8 0.79727 -0.477366 0.027191 0.024 Uiso d 1 8
H H1c9 0.948384 0.371178 0.05716 0.0215 Uiso d 1 8
H H2c9 0.910924 0.420868 -0.030257 0.0215 Uiso d 1 8
H H1c10 0.76001 -0.851305 -0.20284 0.0312 Uiso d 1 8
H H2c10 0.787328 -0.841082 -0.086776 0.0312 Uiso d 1 8
H H3c10 0.750337 -0.637226 -0.111909 0.0312 Uiso d 1 8
H H1o3 0.4874(5) 0.112(3) 0.3020(13) 0.0334 Uiso d 1 8

loop_
_atom_site_aniso_label
_atom_site_aniso_U_11
_atom_site_aniso_U_22
_atom_site_aniso_U_33
_atom_site_aniso_U_12
_atom_site_aniso_U_13
_atom_site_aniso_U_23
_atom_site_aniso_type_symbol
O1 0.0221(4) 0.0216(5) 0.0160(4) -0.0038(3) 0.0011(3) -0.0019(3) O
O2 0.0213(4) 0.0237(5) 0.0205(4) -0.0064(3) -0.0002(3) -0.0021(3) O
O3 0.0369(7) 0.0197(7) 0.0274(6) 0 0.0112(5) 0 O
N1 0.0171(4) 0.0186(5) 0.0167(4) -0.0008(4) -0.0019(3) -0.0001(4) N
C1 0.0183(5) 0.0233(6) 0.0146(5) -0.0022(5) -0.0014(4) 0.0015(4) C
C2 0.0173(5) 0.0175(6) 0.0208(6) 0.0007(4) -0.0013(4) -0.0009(4) C
C3 0.0168(5) 0.0171(6) 0.0171(6) 0.0027(4) -0.0018(4) -0.0008(4) C
C4 0.0174(5) 0.0197(6) 0.0140(5) 0.0027(4) -0.0007(4) 0.0007(4) C
C5 0.0151(5) 0.0175(6) 0.0166(5) 0.0025(4) -0.0010(4) 0.0034(4) C
C6 0.0161(5) 0.0173(6) 0.0196(6) 0.0017(4) -0.0026(4) 0.0001(4) C
C7 0.0209(5) 0.0235(6) 0.0150(5) 0.0018(5) 0.0022(4) 0.0008(4) C
C8 0.0182(5) 0.0212(6) 0.0208(6) -0.0011(4) 0.0031(4) 0.0033(4) C
C9 0.0179(5) 0.0162(6) 0.0195(5) -0.0004(4) -0.0004(4) 0.0000(4) C
C10 0.0249(6) 0.0251(7) 0.0279(6) -0.0096(5) -0.0007(5) 0.0007(5) C

loop_
_atom_type_symbol
_atom_type_scat_dispersion_real
_atom_type_scat_dispersion_imag
_atom_type_scat_source
C 0.0181 0.0091 'International Tables Vol C tables 4.2.6.8 and 6.1.1.1'
H 0.0000 0.0000 'International Tables Vol C tables 4.2.6.8 and 6.1.1.1'
N 0.0311 0.0180 'International Tables Vol C tables 4.2.6.8 and 6.1.1.1'
O 0.0492 0.0322 'International Tables Vol C tables 4.2.6.8 and 6.1.1.1'

loop_
_geom_angle_atom_site_label_1
_geom_angle_atom_site_label_2
_geom_angle_atom_site_label_3
_geom_angle_site_symmetry_1
_geom_angle_site_symmetry_3
_geom_angle
C3 O1 C9 . . 114.70(8)
C6 O2 C10 . . 117.04(8)
H1o3 O3 H1o3 . 2_655 104.2(14)
C1 N1 C2 . . 111.35(9)
C1 N1 C9 . . 107.66(8)
C2 N1 C9 . . 113.16(8)
N1 C1 C5 . . 111.48(8)
N1 C1 H1c1 . . 109.47
N1 C1 H2c1 . . 109.47
C5 C1 H1c1 . . 109.47
C5 C1 H2c1 . . 109.47
H1c1 C1 H2c1 . . 107.39
N1 C2 C2 . 3_755 111.70(9)
N1 C2 H1c2 . . 109.47
N1 C2 H2c2 . . 109.47
C2 C2 H1c2 3_755 . 109.47
C2 C2 H2c2 3_755 . 109.47
H1c2 C2 H2c2 . . 107.15
O1 C3 C5 . . 121.97(9)
O1 C3 C7 . . 117.40(9)
C5 C3 C7 . . 120.56(10)
C5 C4 C6 . . 121.01(10)
C5 C4 H1c4 . . 119.49
C6 C4 H1c4 . . 119.5
C1 C5 C3 . . 119.23(9)
C1 C5 C4 . . 122.19(9)
C3 C5 C4 . . 118.52(10)
O2 C6 C4 . . 115.30(9)
O2 C6 C8 . . 124.65(10)
C4 C6 C8 . . 120.04(10)
C3 C7 C8 . . 120.60(10)
C3 C7 H1c7 . . 119.7
C8 C7 H1c7 . . 119.7
C6 C8 C7 . . 119.25(10)
C6 C8 H1c8 . . 120.38
C7 C8 H1c8 . . 120.38
O1 C9 N1 . . 113.10(9)
O1 C9 H1c9 . . 109.47
O1 C9 H2c9 . . 109.47
N1 C9 H1c9 . . 109.47
N1 C9 H2c9 . . 109.47
H1c9 C9 H2c9 . . 105.58
O2 C10 H1c10 . . 109.47
O2 C10 H2c10 . . 109.47
O2 C10 H3c10 . . 109.47
H1c10 C10 H2c10 . . 109.47
H1c10 C10 H3c10 . . 109.47
H2c10 C10 H3c10 . . 109.47

loop_
_geom_bond_atom_site_label_1
_geom_bond_atom_site_label_2
_geom_bond_site_symmetry_2
_geom_bond_distance
O1 C3 . 1.3776(13)
O1 C9 . 1.4463(13)
O2 C6 . 1.3765(13)
O2 C10 . 1.4234(15)
O3 H1o3 . 0.914(15)
O3 H1o3 2_655 0.914(15)
N1 C1 . 1.4780(13)
N1 C2 . 1.4743(14)
N1 C9 . 1.4445(14)
C1 C5 . 1.5143(15)
C1 H1c1 . 0.96
C1 H2c1 . 0.96
C2 C2 3_755 1.5181(14)
C2 H1c2 . 0.96
C2 H2c2 . 0.96
C3 C5 . 1.4016(15)
C3 C7 . 1.3827(15)
C4 C5 . 1.3902(15)
C4 C6 . 1.3890(15)
C4 H1c4 . 0.96
C6 C8 . 1.3941(15)
C7 C8 . 1.3903(16)
C7 H1c7 . 0.96
C8 H1c8 . 0.96
C9 H1c9 . 0.96
C9 H2c9 . 0.96
C10 H1c10 . 0.96
C10 H2c10 . 0.96
C10 H3c10 . 0.96

loop_
_geom_hbond_atom_site_label_D
_geom_hbond_atom_site_label_H
_geom_hbond_atom_site_label_A
_geom_hbond_site_symmetry_A
_geom_hbond_distance_DH
_geom_hbond_distance_HA
_geom_hbond_distance_DA
_geom_hbond_angle_DHA
_geom_hbond_publ_flag
C4 H1c4 O1 4_554 0.96 2.46 3.2982(13) 145.91 y
O3 H1o3 N1 8_455 0.914(15) 2.076(15) 2.9870(12) 174.8(13) y
